data_2000630
loop_
_publ_author_name
'Ng, S. W.'

_publ_section_title
;
 Structure of 1<i>H</i>-isoindole-1,3(2<i>H</i>)-dione (phthalimide)
;
_journal_issue 9
_journal_name_full 'Acta Crystallographica Section C'
_journal_page_first 1694
_journal_page_last 1695
_journal_paper_doi 10.1107/S0108270192000957
_journal_volume 48
_journal_year 1992
_chemical_formula_sum 'C8 H5 N O2'
_chemical_formula_weight 147.13
_space_group_IT_number 14
_space_group_name_Hall '-P 2yn'
_space_group_name_H-M_alt 'P 1 21/n 1'
_symmetry_cell_setting monoclinic
_symmetry_space_group_name_H-M 'P 1 21/n 1'
_cell_angle_alpha 90
_cell_angle_beta 91.36000
_cell_angle_gamma 90
_cell_formula_units_Z 4
_cell_length_a 3.8036(7)
_cell_length_b 7.6430(10)
_cell_length_c 22.818(5)
_cell_volume 663.2(2)
_diffrn_radiation_type Mo
_diffrn_radiation_wavelength 0.71073
_exptl_absorpt_coefficient_mu 0.191
_exptl_crystal_density_diffrn 1.474
_exptl_crystal_F_000 304
_cod_data_source_file as0549.cif
_cod_data_source_block as0549a
_cod_original_cell_volume 663.1(2)
_cod_original_sg_symbol_H-M 'P 21/n'
_cod_original_formula_sum 'C8 H5 N1 O2'
_cod_database_code 2000630

loop_
_space_group_symop_id
_space_group_symop_operation_xyz
1 x,y,z
2 -x+1/2,y+1/2,-z+1/2
3 -x,-y,-z
4 x+1/2,-y+1/2,z+1/2

loop_
_atom_site_label
_atom_site_fract_x
_atom_site_fract_y
_atom_site_fract_z
O1 .2685(5) -.0061(3) .16896(8)
O2 -.2157(6) -.2170(3) -.00158(7)
N3 .0403(6) -.0734(3) .07739(8)
C4 .1201(7) -.1060(3) .13610(10)
C5 -.1207(7) -.2130(3) .04980(10)
C6 -.1533(6) -.3506(3) .09490(10)
C7 -.2873(7) -.5174(3) .09120(10)
C8 -.2748(7) -.6176(3) .14170(10)
C9 -.1317(7) -.5534(4) .19340(10)
C10 .0034(7) -.3858(3) .19710(10)
C11 -.0094(6) -.2860(3) .14710(10)
H1 .089(6) .015(3) .0610(10)
H2 -.376(6) -.557(3) .0550(10)
H3 -.354(6) -.732(3) .1410(10)
H4 -.108(7) -.625(3) .2270(10)
H5 .110(6) -.344(3) .2340(10)

loop_
_geom_bond_atom_site_label_1
_geom_bond_atom_site_label_2
_geom_bond_distance
O1 C4 1.202(3)
N3 C4 1.388(3)
C4 C11 1.485(4)
C6 C7 1.374(4)
C7 C8 1.385(4)
C9 C10 1.382(4)
O2 C5 1.218(3)
N3 C5 1.376(3)
C5 C6 1.478(4)
C6 C11 1.389(4)
C8 C9 1.377(4)
C10 C11 1.373(4)
